data_7111681
loop_
_publ_author_name
'Baddour, Frederick G.'
'Kahn, Michael I.'
'Golen, James A.'
'Rheingold, Arnold L.'
'Doerrer, Linda H.'

_publ_section_title
;
 Platinum(iv)-\k3-terpyridine complexes: synthesis with spectroscopic and
 structural characterization
;
_journal_issue 27
_journal_name_full 'Chemical Communications'
_journal_page_first 4968
_journal_page_last 4970
_journal_paper_doi 10.1039/c0cc00283f
_journal_volume 46
_journal_year 2010
_chemical_formula_sum 'C27 H35 Au Cl3 N3 Pt'
_chemical_formula_weight 899.99
_chemical_name_systematic
;

?

;
_space_group_IT_number 14
_symmetry_cell_setting monoclinic
_symmetry_space_group_name_Hall '-P 2yn'
_symmetry_space_group_name_H-M 'P 1 21/n 1'
_atom_sites_solution_hydrogens geom
_atom_sites_solution_primary direct
_atom_sites_solution_secondary difmap
_audit_creation_method SHELXL-97
_cell_angle_alpha 90.00
_cell_angle_beta 101.8690(10)
_cell_angle_gamma 90.00
_cell_formula_units_Z 8
_cell_length_a 10.3656(5)
_cell_length_b 29.6013(14)
_cell_length_c 19.1978(9)
_cell_measurement_reflns_used 9717
_cell_measurement_temperature 100(2)
_cell_measurement_theta_max 27.89
_cell_measurement_theta_min 2.19
_cell_volume 5764.6(5)
_computing_cell_refinement 'Bruker SAINT'
_computing_data_collection 'Bruker APEX2'
_computing_data_reduction 'Bruker SAINT'
_computing_molecular_graphics 'Bruker SHELXTL'
_computing_publication_material 'Bruker SHELXTL'
_computing_structure_refinement 'SHELXL-97 (Sheldrick, 1997)'
_computing_structure_solution 'SHELXS-97 (Sheldrick, 1990)'
_diffrn_ambient_temperature 100(2)
_diffrn_measured_fraction_theta_full 1.000
_diffrn_measured_fraction_theta_max 0.944
_diffrn_measurement_device_type 'Bruker APEX-II CCD'
_diffrn_measurement_method '\f and \w scans'
_diffrn_radiation_monochromator graphite
_diffrn_radiation_source 'fine-focus sealed tube'
_diffrn_radiation_type MoK\a
_diffrn_radiation_wavelength 0.71073
_diffrn_reflns_av_R_equivalents 0.0489
_diffrn_reflns_av_sigmaI/netI 0.0414
_diffrn_reflns_limit_h_max 13
_diffrn_reflns_limit_h_min -13
_diffrn_reflns_limit_k_max 34
_diffrn_reflns_limit_k_min -38
_diffrn_reflns_limit_l_max 25
_diffrn_reflns_limit_l_min -24
_diffrn_reflns_number 62815
_diffrn_reflns_theta_full 25.00
_diffrn_reflns_theta_max 28.00
_diffrn_reflns_theta_min 1.28
_diffrn_standards_number 0
_exptl_absorpt_coefficient_mu 10.231
_exptl_absorpt_correction_T_max 0.4949
_exptl_absorpt_correction_T_min 0.1841
_exptl_absorpt_correction_type multi-scan
_exptl_absorpt_process_details sadabs
_exptl_crystal_colour yellow
_exptl_crystal_density_diffrn 2.074
_exptl_crystal_density_method 'not measured'
_exptl_crystal_description BLOCK
_exptl_crystal_F_000 3408
_exptl_crystal_size_max 0.25
_exptl_crystal_size_mid 0.08
_exptl_crystal_size_min 0.08
_refine_diff_density_max 0.668
_refine_diff_density_min -0.971
_refine_diff_density_rms 0.152
_refine_ls_extinction_method none
_refine_ls_goodness_of_fit_ref 1.017
_refine_ls_hydrogen_treatment constr
_refine_ls_matrix_type full
_refine_ls_number_parameters 649
_refine_ls_number_reflns 13140
_refine_ls_number_restraints 0
_refine_ls_restrained_S_all 1.017
_refine_ls_R_factor_all 0.0342
_refine_ls_R_factor_gt 0.0252
_refine_ls_shift/su_max 0.003
_refine_ls_shift/su_mean 0.000
_refine_ls_structure_factor_coef Fsqd
_refine_ls_weighting_details 'calc w=1/[\s^2^(Fo^2^)+(0.0157P)^2^+0.8982P] where P=(Fo^2^+2Fc^2^)/3'
_refine_ls_weighting_scheme calc
_refine_ls_wR_factor_gt 0.0472
_refine_ls_wR_factor_ref 0.0498
_reflns_number_gt 11239
_reflns_number_total 13140
_reflns_threshold_expression >2sigma(I)
_cod_data_source_file C0CC00283Fsup1.cif
_cod_data_source_block Compound-4
_cod_depositor_comments
;
The following automatic conversions were performed:

'_symmetry_cell_setting' value 'Monoclinic' changed to 'monoclinic'
according to /home/saulius/struct/CIF-dictionaries/cif_core.dic
dictionary named 'cif_core.dic' version 2.4.2 from 2011-04-26.

Automatic conversion script
Id: cif_fix_values 1891 2012-01-12 08:04:46Z andrius 
;
_cod_original_sg_symbol_H-M P2(1)/n
_cod_database_code 7111681

loop_
_symmetry_equiv_pos_as_xyz
'x, y, z'
'-x+1/2, y+1/2, -z+1/2'
'-x, -y, -z'
'x-1/2, -y-1/2, z-1/2'

loop_
_atom_site_label
_atom_site_type_symbol
_atom_site_fract_x
_atom_site_fract_y
_atom_site_fract_z
_atom_site_U_iso_or_equiv
_atom_site_adp_type
_atom_site_occupancy
_atom_site_symmetry_multiplicity
_atom_site_calc_flag
_atom_site_refinement_flags
Au1 Au 0.809196(14) 0.313570(6) 0.205756(8) 0.01788(4) Uani 1 1 d .
Au2 Au -0.168242(16) 0.048282(5) 0.198199(8) 0.02011(4) Uani 1 1 d .
Pt1 Pt 0.442243(13) 0.282002(5) 0.319721(7) 0.00990(4) Uani 1 1 d .
Pt2 Pt 0.690332(13) 0.230671(5) 0.590362(7) 0.01050(4) Uani 1 1 d .
Cl1 Cl 0.38178(9) 0.31817(3) 0.41426(5) 0.0167(2) Uani 1 1 d .
Cl2 Cl 0.75698(9) 0.19033(3) 0.50117(5) 0.0164(2) Uani 1 1 d .
Cl3 Cl 0.80398(10) 0.33227(5) 0.09055(6) 0.0374(3) Uani 1 1 d .
Cl4 Cl 0.81028(9) 0.29421(4) 0.32025(5) 0.0223(2) Uani 1 1 d .
Cl5 Cl -0.37834(11) 0.05982(4) 0.21065(6) 0.0289(3) Uani 1 1 d .
Cl6 Cl 0.04319(10) 0.03587(4) 0.18796(5) 0.0246(2) Uani 1 1 d .
N1 N 0.4594(3) 0.33638(10) 0.25896(15) 0.0122(7) Uani 1 1 d .
N2 N 0.4900(3) 0.25149(10) 0.23960(15) 0.0114(7) Uani 1 1 d .
N3 N 0.4453(3) 0.21789(10) 0.35553(15) 0.0109(7) Uani 1 1 d .
N4 N 0.6961(3) 0.29307(10) 0.55066(15) 0.0113(7) Uani 1 1 d .
N5 N 0.6416(3) 0.26466(10) 0.66687(15) 0.0103(6) Uani 1 1 d .
N6 N 0.6604(3) 0.17867(10) 0.65301(16) 0.0117(7) Uani 1 1 d .
C1 C 0.4510(3) 0.38025(13) 0.2755(2) 0.0141(8) Uani 1 1 d .
H1A H 0.4329 0.3881 0.3205 0.017 Uiso 1 1 calc R
C2 C 0.4680(3) 0.41434(13) 0.22890(19) 0.0149(8) Uani 1 1 d .
H2A H 0.4644 0.4450 0.2429 0.018 Uiso 1 1 calc R
C3 C 0.4905(3) 0.40398(13) 0.16153(19) 0.0140(8) Uani 1 1 d .
C4 C 0.5012(3) 0.35849(13) 0.14549(19) 0.0127(8) Uani 1 1 d .
H4A H 0.5176 0.3500 0.1004 0.015 Uiso 1 1 calc R
C5 C 0.4882(3) 0.32538(12) 0.19459(19) 0.0112(8) Uani 1 1 d .
C6 C 0.5079(3) 0.27672(12) 0.18396(19) 0.0114(8) Uani 1 1 d .
C7 C 0.5475(3) 0.25577(13) 0.12720(18) 0.0125(8) Uani 1 1 d .
H7A H 0.5576 0.2730 0.0869 0.015 Uiso 1 1 calc R
C8 C 0.5726(3) 0.20939(13) 0.12936(19) 0.0127(8) Uani 1 1 d .
C9 C 0.5511(3) 0.18456(13) 0.18825(19) 0.0128(8) Uani 1 1 d .
H9A H 0.5654 0.1528 0.1905 0.015 Uiso 1 1 calc R
C10 C 0.5087(3) 0.20690(13) 0.24318(19) 0.0110(8) Uani 1 1 d .
C11 C 0.4818(3) 0.18677(12) 0.30959(19) 0.0117(8) Uani 1 1 d .
C12 C 0.4923(3) 0.14186(13) 0.32655(19) 0.0143(8) Uani 1 1 d .
H12A H 0.5192 0.1211 0.2945 0.017 Uiso 1 1 calc R
C13 C 0.4640(3) 0.12608(13) 0.39046(19) 0.0133(8) Uani 1 1 d .
C14 C 0.4273(3) 0.15809(13) 0.43552(19) 0.0130(8) Uani 1 1 d .
H14A H 0.4068 0.1488 0.4794 0.016 Uiso 1 1 calc R
C15 C 0.4202(3) 0.20318(13) 0.41724(19) 0.0142(8) Uani 1 1 d .
H15A H 0.3968 0.2245 0.4495 0.017 Uiso 1 1 calc R
C16 C 0.5018(4) 0.44177(13) 0.10827(19) 0.0154(8) Uani 1 1 d .
C17 C 0.3845(4) 0.47468(14) 0.1039(2) 0.0249(10) Uani 1 1 d .
H17A H 0.3897 0.4983 0.0689 0.037 Uiso 1 1 calc R
H17B H 0.3880 0.4885 0.1506 0.037 Uiso 1 1 calc R
H17C H 0.3015 0.4580 0.0895 0.037 Uiso 1 1 calc R
C18 C 0.6313(4) 0.46689(14) 0.1351(2) 0.0265(10) Uani 1 1 d .
H18A H 0.7054 0.4461 0.1367 0.040 Uiso 1 1 calc R
H18B H 0.6328 0.4787 0.1829 0.040 Uiso 1 1 calc R
H18C H 0.6387 0.4920 0.1028 0.040 Uiso 1 1 calc R
C19 C 0.5006(4) 0.42301(13) 0.0342(2) 0.0218(9) Uani 1 1 d .
H19A H 0.5799 0.4048 0.0353 0.033 Uiso 1 1 calc R
H19B H 0.4988 0.4481 0.0006 0.033 Uiso 1 1 calc R
H19C H 0.4221 0.4041 0.0190 0.033 Uiso 1 1 calc R
C20 C 0.6317(4) 0.18655(13) 0.0712(2) 0.0161(9) Uani 1 1 d .
C21 C 0.5770(4) 0.13841(14) 0.0558(2) 0.0298(11) Uani 1 1 d .
H21A H 0.4805 0.1394 0.0440 0.045 Uiso 1 1 calc R
H21B H 0.6059 0.1194 0.0980 0.045 Uiso 1 1 calc R
H21C H 0.6099 0.1257 0.0157 0.045 Uiso 1 1 calc R
C22 C 0.7806(4) 0.18356(16) 0.1002(2) 0.0321(12) Uani 1 1 d .
H22A H 0.8166 0.2140 0.1106 0.048 Uiso 1 1 calc R
H22B H 0.8228 0.1693 0.0645 0.048 Uiso 1 1 calc R
H22C H 0.7978 0.1655 0.1438 0.048 Uiso 1 1 calc R
C23 C 0.6037(4) 0.21332(14) 0.0022(2) 0.0215(9) Uani 1 1 d .
H23A H 0.5083 0.2172 -0.0138 0.032 Uiso 1 1 calc R
H23B H 0.6389 0.1970 -0.0342 0.032 Uiso 1 1 calc R
H23C H 0.6459 0.2430 0.0101 0.032 Uiso 1 1 calc R
C24 C 0.4785(4) 0.07577(13) 0.4094(2) 0.0167(8) Uani 1 1 d .
C25 C 0.4251(4) 0.06499(14) 0.4769(2) 0.0253(10) Uani 1 1 d .
H25A H 0.4330 0.0325 0.4866 0.038 Uiso 1 1 calc R
H25B H 0.3323 0.0739 0.4695 0.038 Uiso 1 1 calc R
H25C H 0.4762 0.0817 0.5174 0.038 Uiso 1 1 calc R
C26 C 0.6269(4) 0.06445(15) 0.4236(2) 0.0259(10) Uani 1 1 d .
H26A H 0.6604 0.0691 0.3800 0.039 Uiso 1 1 calc R
H26B H 0.6401 0.0328 0.4386 0.039 Uiso 1 1 calc R
H26C H 0.6745 0.0842 0.4613 0.039 Uiso 1 1 calc R
C27 C 0.4056(4) 0.04652(13) 0.3485(2) 0.0218(9) Uani 1 1 d .
H27A H 0.4408 0.0523 0.3057 0.033 Uiso 1 1 calc R
H27B H 0.3115 0.0539 0.3390 0.033 Uiso 1 1 calc R
H27C H 0.4178 0.0146 0.3616 0.033 Uiso 1 1 calc R
C28 C 0.7228(3) 0.30445(13) 0.48799(19) 0.0146(8) Uani 1 1 d .
H28A H 0.7457 0.2814 0.4584 0.017 Uiso 1 1 calc R
C29 C 0.7182(4) 0.34896(13) 0.4645(2) 0.0163(8) Uani 1 1 d .
H29A H 0.7384 0.3558 0.4196 0.020 Uiso 1 1 calc R
C30 C 0.6841(3) 0.38360(13) 0.50639(19) 0.0143(8) Uani 1 1 d .
C31 C 0.6557(3) 0.37094(13) 0.57248(19) 0.0135(8) Uani 1 1 d .
H31A H 0.6316 0.3934 0.6027 0.016 Uiso 1 1 calc R
C32 C 0.6623(3) 0.32680(13) 0.59358(19) 0.0124(8) Uani 1 1 d .
C33 C 0.6322(3) 0.31001(12) 0.66190(19) 0.0108(8) Uani 1 1 d .
C34 C 0.5945(3) 0.33467(13) 0.71585(19) 0.0133(8) Uani 1 1 d .
H34A H 0.5865 0.3666 0.7125 0.016 Uiso 1 1 calc R
C35 C 0.5681(3) 0.31173(13) 0.77582(19) 0.0124(8) Uani 1 1 d .
C36 C 0.5828(3) 0.26509(12) 0.77924(19) 0.0123(8) Uani 1 1 d .
H36A H 0.5680 0.2492 0.8199 0.015 Uiso 1 1 calc R
C37 C 0.6188(3) 0.24142(13) 0.72387(19) 0.0116(8) Uani 1 1 d .
C38 C 0.6307(3) 0.19235(12) 0.71610(19) 0.0099(8) Uani 1 1 d .
C39 C 0.6060(3) 0.16054(12) 0.76501(19) 0.0126(8) Uani 1 1 d .
H39A H 0.5884 0.1704 0.8092 0.015 Uiso 1 1 calc R
C40 C 0.6067(3) 0.11468(13) 0.75054(19) 0.0122(8) Uani 1 1 d .
C41 C 0.6335(4) 0.10240(13) 0.6849(2) 0.0162(8) Uani 1 1 d .
H41A H 0.6327 0.0714 0.6721 0.019 Uiso 1 1 calc R
C42 C 0.6613(3) 0.13461(13) 0.63806(19) 0.0150(8) Uani 1 1 d .
H42A H 0.6815 0.1252 0.5942 0.018 Uiso 1 1 calc R
C43 C 0.6698(4) 0.43272(13) 0.48190(19) 0.0161(8) Uani 1 1 d .
C44 C 0.7224(4) 0.43966(14) 0.4132(2) 0.0235(10) Uani 1 1 d .
H44A H 0.6724 0.4207 0.3753 0.035 Uiso 1 1 calc R
H44B H 0.8158 0.4313 0.4218 0.035 Uiso 1 1 calc R
H44C H 0.7125 0.4715 0.3989 0.035 Uiso 1 1 calc R
C45 C 0.5221(4) 0.44379(14) 0.4675(2) 0.0209(9) Uani 1 1 d .
H45A H 0.4732 0.4208 0.4359 0.031 Uiso 1 1 calc R
H45B H 0.5070 0.4735 0.4448 0.031 Uiso 1 1 calc R
H45C H 0.4916 0.4441 0.5126 0.031 Uiso 1 1 calc R
C46 C 0.7470(4) 0.46356(14) 0.5398(2) 0.0228(9) Uani 1 1 d .
H46A H 0.7382 0.4950 0.5234 0.034 Uiso 1 1 calc R
H46B H 0.8402 0.4549 0.5498 0.034 Uiso 1 1 calc R
H46C H 0.7119 0.4605 0.5832 0.034 Uiso 1 1 calc R
C47 C 0.5159(3) 0.33768(13) 0.83369(19) 0.0122(8) Uani 1 1 d .
C48 C 0.5418(4) 0.31157(13) 0.90433(19) 0.0181(9) Uani 1 1 d .
H48A H 0.4902 0.2836 0.8986 0.027 Uiso 1 1 calc R
H48B H 0.5159 0.3302 0.9414 0.027 Uiso 1 1 calc R
H48C H 0.6358 0.3043 0.9181 0.027 Uiso 1 1 calc R
C49 C 0.3651(3) 0.34260(14) 0.8079(2) 0.0189(9) Uani 1 1 d .
H49A H 0.3255 0.3126 0.7975 0.028 Uiso 1 1 calc R
H49B H 0.3466 0.3611 0.7646 0.028 Uiso 1 1 calc R
H49C H 0.3276 0.3572 0.8450 0.028 Uiso 1 1 calc R
C50 C 0.5793(4) 0.38464(13) 0.8472(2) 0.0181(9) Uani 1 1 d .
H50A H 0.6750 0.3814 0.8625 0.027 Uiso 1 1 calc R
H50B H 0.5441 0.4000 0.8845 0.027 Uiso 1 1 calc R
H50C H 0.5592 0.4024 0.8032 0.027 Uiso 1 1 calc R
C51 C 0.5704(4) 0.07921(13) 0.80025(19) 0.0141(8) Uani 1 1 d .
C52 C 0.6674(4) 0.03919(14) 0.8084(2) 0.0221(9) Uani 1 1 d .
H52A H 0.7556 0.0496 0.8314 0.033 Uiso 1 1 calc R
H52B H 0.6699 0.0268 0.7614 0.033 Uiso 1 1 calc R
H52C H 0.6383 0.0157 0.8377 0.033 Uiso 1 1 calc R
C53 C 0.4305(4) 0.06240(14) 0.7671(2) 0.0217(9) Uani 1 1 d .
H53A H 0.3689 0.0879 0.7614 0.033 Uiso 1 1 calc R
H53B H 0.4033 0.0397 0.7983 0.033 Uiso 1 1 calc R
H53C H 0.4303 0.0490 0.7204 0.033 Uiso 1 1 calc R
C54 C 0.5721(4) 0.09828(13) 0.8744(2) 0.0219(9) Uani 1 1 d .
H54A H 0.6570 0.1130 0.8926 0.033 Uiso 1 1 calc R
H54B H 0.5595 0.0737 0.9065 0.033 Uiso 1 1 calc R
H54C H 0.5009 0.1204 0.8717 0.033 Uiso 1 1 calc R

loop_
_atom_site_aniso_label
_atom_site_aniso_U_11
_atom_site_aniso_U_22
_atom_site_aniso_U_33
_atom_site_aniso_U_23
_atom_site_aniso_U_13
_atom_site_aniso_U_12
Au1 0.01406(8) 0.02548(10) 0.01445(8) -0.00063(6) 0.00376(6) -0.00153(6)
Au2 0.03297(9) 0.01125(9) 0.01833(9) -0.00196(6) 0.01039(7) -0.00091(7)
Pt1 0.01247(7) 0.00896(8) 0.00914(7) 0.00038(6) 0.00424(5) 0.00035(5)
Pt2 0.01282(7) 0.00959(8) 0.00976(7) -0.00031(6) 0.00391(5) 0.00132(6)
Cl1 0.0240(5) 0.0149(5) 0.0136(5) -0.0006(4) 0.0095(4) 0.0024(4)
Cl2 0.0227(5) 0.0143(5) 0.0137(5) -0.0027(4) 0.0074(4) 0.0034(4)
Cl3 0.0247(6) 0.0699(10) 0.0185(6) 0.0123(6) 0.0069(4) -0.0061(6)
Cl4 0.0228(5) 0.0314(7) 0.0139(5) -0.0005(4) 0.0069(4) 0.0024(4)
Cl5 0.0375(6) 0.0149(6) 0.0391(7) 0.0005(5) 0.0193(5) 0.0023(5)
Cl6 0.0330(6) 0.0180(6) 0.0255(6) -0.0029(4) 0.0121(5) -0.0012(4)
N1 0.0127(15) 0.0125(18) 0.0119(16) 0.0001(13) 0.0035(12) -0.0002(13)
N2 0.0108(15) 0.0130(18) 0.0103(16) 0.0020(13) 0.0025(12) -0.0006(13)
N3 0.0127(15) 0.0112(18) 0.0099(16) 0.0011(13) 0.0047(12) 0.0000(13)
N4 0.0131(15) 0.0118(18) 0.0105(16) -0.0001(13) 0.0056(12) 0.0014(13)
N5 0.0106(15) 0.0101(18) 0.0101(16) 0.0007(13) 0.0020(12) -0.0002(12)
N6 0.0112(15) 0.0104(18) 0.0135(17) -0.0010(13) 0.0023(13) 0.0009(12)
C1 0.0158(19) 0.013(2) 0.015(2) 0.0006(16) 0.0062(15) 0.0014(16)
C2 0.019(2) 0.011(2) 0.014(2) -0.0053(16) 0.0012(15) -0.0010(16)
C3 0.0129(18) 0.014(2) 0.014(2) 0.0004(16) 0.0016(15) 0.0005(15)
C4 0.0154(18) 0.015(2) 0.0078(19) -0.0017(15) 0.0032(15) -0.0018(16)
C5 0.0112(18) 0.012(2) 0.0117(19) -0.0003(15) 0.0043(14) -0.0015(15)
C6 0.0106(17) 0.012(2) 0.0116(19) 0.0016(15) 0.0027(14) -0.0010(15)
C7 0.0102(17) 0.019(2) 0.0080(18) 0.0001(15) 0.0017(14) -0.0036(15)
C8 0.0103(18) 0.016(2) 0.0109(19) -0.0013(16) 0.0005(14) 0.0012(15)
C9 0.0159(19) 0.009(2) 0.012(2) -0.0003(15) -0.0005(15) 0.0019(15)
C10 0.0120(18) 0.010(2) 0.0093(19) 0.0000(15) -0.0022(14) 0.0004(15)
C11 0.0143(18) 0.013(2) 0.0082(19) 0.0013(15) 0.0033(15) 0.0017(15)
C12 0.0156(19) 0.013(2) 0.015(2) -0.0026(16) 0.0034(15) -0.0014(16)
C13 0.0163(19) 0.016(2) 0.0088(19) 0.0023(15) 0.0040(15) -0.0013(16)
C14 0.0161(19) 0.011(2) 0.013(2) 0.0002(15) 0.0058(15) -0.0013(15)
C15 0.0170(19) 0.015(2) 0.012(2) 0.0010(16) 0.0060(15) 0.0008(16)
C16 0.022(2) 0.012(2) 0.013(2) 0.0070(16) 0.0051(16) 0.0009(16)
C17 0.033(2) 0.020(3) 0.023(2) 0.0111(19) 0.0097(19) 0.0098(19)
C18 0.032(2) 0.022(3) 0.025(2) 0.006(2) 0.0057(19) -0.007(2)
C19 0.032(2) 0.017(2) 0.018(2) 0.0056(18) 0.0066(18) -0.0010(18)
C20 0.024(2) 0.016(2) 0.010(2) 0.0008(16) 0.0072(16) 0.0067(17)
C21 0.052(3) 0.020(3) 0.020(2) -0.0052(19) 0.014(2) 0.003(2)
C22 0.023(2) 0.056(4) 0.019(2) 0.002(2) 0.0091(19) 0.017(2)
C23 0.030(2) 0.024(3) 0.012(2) 0.0048(17) 0.0075(17) 0.0106(19)
C24 0.025(2) 0.008(2) 0.016(2) 0.0042(16) 0.0034(17) 0.0009(16)
C25 0.041(3) 0.014(2) 0.024(2) 0.0086(18) 0.013(2) 0.0036(19)
C26 0.025(2) 0.020(3) 0.031(3) 0.009(2) 0.0029(19) 0.0045(19)
C27 0.034(2) 0.009(2) 0.025(2) 0.0030(18) 0.0130(19) -0.0011(18)
C28 0.0153(19) 0.020(2) 0.0092(19) -0.0005(16) 0.0042(15) 0.0034(16)
C29 0.021(2) 0.017(2) 0.012(2) 0.0011(16) 0.0062(16) 0.0010(17)
C30 0.0140(18) 0.014(2) 0.014(2) 0.0008(16) 0.0026(15) 0.0014(16)
C31 0.0160(19) 0.014(2) 0.0117(19) -0.0039(16) 0.0058(15) -0.0003(16)
C32 0.0137(18) 0.014(2) 0.0111(19) -0.0001(15) 0.0063(15) 0.0021(15)
C33 0.0110(18) 0.011(2) 0.0107(19) 0.0002(15) 0.0018(14) 0.0010(14)
C34 0.0193(19) 0.007(2) 0.014(2) -0.0014(15) 0.0049(15) 0.0005(15)
C35 0.0121(18) 0.015(2) 0.0106(19) 0.0000(15) 0.0027(15) 0.0010(15)
C36 0.0159(19) 0.011(2) 0.0103(19) 0.0028(15) 0.0041(15) -0.0002(15)
C37 0.0100(17) 0.014(2) 0.0098(19) -0.0002(15) -0.0011(14) -0.0022(15)
C38 0.0078(17) 0.011(2) 0.0108(19) -0.0037(15) 0.0011(14) -0.0017(14)
C39 0.0132(18) 0.013(2) 0.0122(19) 0.0004(16) 0.0046(15) 0.0039(15)
C40 0.0102(18) 0.011(2) 0.014(2) 0.0007(15) -0.0001(15) 0.0004(15)
C41 0.020(2) 0.010(2) 0.019(2) -0.0004(16) 0.0032(16) 0.0023(16)
C42 0.020(2) 0.015(2) 0.0102(19) -0.0051(16) 0.0030(15) 0.0031(16)
C43 0.027(2) 0.009(2) 0.012(2) 0.0006(16) 0.0054(17) 0.0029(17)
C44 0.038(3) 0.017(2) 0.019(2) 0.0021(18) 0.0150(19) 0.0026(19)
C45 0.029(2) 0.014(2) 0.020(2) 0.0022(17) 0.0063(18) 0.0100(18)
C46 0.028(2) 0.020(3) 0.021(2) -0.0004(18) 0.0070(18) -0.0049(18)
C47 0.0180(19) 0.010(2) 0.0092(19) -0.0003(15) 0.0037(15) 0.0008(15)
C48 0.026(2) 0.020(2) 0.010(2) 0.0016(16) 0.0068(16) 0.0034(17)
C49 0.018(2) 0.019(2) 0.019(2) -0.0010(17) 0.0030(16) 0.0045(17)
C50 0.028(2) 0.013(2) 0.013(2) -0.0018(16) 0.0045(17) -0.0010(17)
C51 0.022(2) 0.008(2) 0.012(2) 0.0010(15) 0.0029(16) -0.0025(16)
C52 0.028(2) 0.015(2) 0.023(2) 0.0048(18) 0.0068(18) 0.0032(18)
C53 0.021(2) 0.017(2) 0.027(2) 0.0020(18) 0.0055(18) -0.0042(17)
C54 0.037(2) 0.014(2) 0.017(2) 0.0008(17) 0.0106(19) -0.0055(18)

loop_
_atom_type_symbol
_atom_type_description
_atom_type_scat_dispersion_real
_atom_type_scat_dispersion_imag
_atom_type_scat_source
C C 0.0033 0.0016 'International Tables Vol C Tables 4.2.6.8 and 6.1.1.4'
H H 0.0000 0.0000 'International Tables Vol C Tables 4.2.6.8 and 6.1.1.4'
N N 0.0061 0.0033 'International Tables Vol C Tables 4.2.6.8 and 6.1.1.4'
Cl Cl 0.1484 0.1585 'International Tables Vol C Tables 4.2.6.8 and 6.1.1.4'
Pt Pt -1.7033 8.3905 'International Tables Vol C Tables 4.2.6.8 and 6.1.1.4'
Au Au -2.0133 8.8022 'International Tables Vol C Tables 4.2.6.8 and 6.1.1.4'

loop_
_geom_angle_atom_site_label_1
_geom_angle_atom_site_label_2
_geom_angle_atom_site_label_3
_geom_angle
Cl4 Au1 Cl3 178.83(4)
Cl5 Au2 Cl6 178.76(4)
N2 Pt1 N3 80.97(12)
N2 Pt1 N1 81.09(12)
N3 Pt1 N1 162.01(11)
N2 Pt1 Cl1 179.05(9)
N3 Pt1 Cl1 99.01(8)
N1 Pt1 Cl1 98.95(9)
N5 Pt2 N4 80.91(12)
N5 Pt2 N6 81.24(12)
N4 Pt2 N6 161.98(11)
N5 Pt2 Cl2 177.79(9)
N4 Pt2 Cl2 99.08(8)
N6 Pt2 Cl2 98.85(8)
C1 N1 C5 118.7(3)
C1 N1 Pt1 128.1(2)
C5 N1 Pt1 113.2(2)
C10 N2 C6 123.2(3)
C10 N2 Pt1 118.6(2)
C6 N2 Pt1 118.1(2)
C15 N3 C11 118.5(3)
C15 N3 Pt1 128.1(2)
C11 N3 Pt1 113.4(2)
C28 N4 C32 118.7(3)
C28 N4 Pt2 127.2(3)
C32 N4 Pt2 114.0(2)
C33 N5 C37 122.8(3)
C33 N5 Pt2 119.4(2)
C37 N5 Pt2 117.8(2)
C42 N6 C38 119.4(3)
C42 N6 Pt2 127.5(2)
C38 N6 Pt2 113.0(2)
N1 C1 C2 121.9(3)
N1 C1 H1A 119.0
C2 C1 H1A 119.0
C1 C2 C3 120.5(4)
C1 C2 H2A 119.8
C3 C2 H2A 119.8
C4 C3 C2 117.0(3)
C4 C3 C16 122.5(3)
C2 C3 C16 120.5(3)
C5 C4 C3 120.7(3)
C5 C4 H4A 119.6
C3 C4 H4A 119.6
N1 C5 C4 121.0(3)
N1 C5 C6 114.8(3)
C4 C5 C6 124.1(3)
N2 C6 C7 119.1(3)
N2 C6 C5 112.7(3)
C7 C6 C5 128.1(3)
C6 C7 C8 120.0(3)
C6 C7 H7A 120.0
C8 C7 H7A 120.0
C7 C8 C9 118.6(3)
C7 C8 C20 120.7(3)
C9 C8 C20 120.5(3)
C10 C9 C8 119.3(3)
C10 C9 H9A 120.4
C8 C9 H9A 120.4
N2 C10 C9 119.8(3)
N2 C10 C11 113.0(3)
C9 C10 C11 127.2(3)
C12 C11 N3 121.0(3)
C12 C11 C10 125.1(3)
N3 C11 C10 113.9(3)
C11 C12 C13 120.8(3)
C11 C12 H12A 119.6
C13 C12 H12A 119.6
C14 C13 C12 116.9(3)
C14 C13 C24 122.8(3)
C12 C13 C24 120.3(3)
C15 C14 C13 120.6(3)
C15 C14 H14A 119.7
C13 C14 H14A 119.7
N3 C15 C14 122.1(3)
N3 C15 H15A 118.9
C14 C15 H15A 118.9
C19 C16 C18 109.3(3)
C19 C16 C3 111.6(3)
C18 C16 C3 108.2(3)
C19 C16 C17 108.9(3)
C18 C16 C17 109.8(3)
C3 C16 C17 109.1(3)
C16 C17 H17A 109.5
C16 C17 H17B 109.5
H17A C17 H17B 109.5
C16 C17 H17C 109.5
H17A C17 H17C 109.5
H17B C17 H17C 109.5
C16 C18 H18A 109.5
C16 C18 H18B 109.5
H18A C18 H18B 109.5
C16 C18 H18C 109.5
H18A C18 H18C 109.5
H18B C18 H18C 109.5
C16 C19 H19A 109.5
C16 C19 H19B 109.5
H19A C19 H19B 109.5
C16 C19 H19C 109.5
H19A C19 H19C 109.5
H19B C19 H19C 109.5
C23 C20 C22 110.1(3)
C23 C20 C8 111.8(3)
C22 C20 C8 106.6(3)
C23 C20 C21 108.5(3)
C22 C20 C21 108.7(3)
C8 C20 C21 111.2(3)
C20 C21 H21A 109.5
C20 C21 H21B 109.5
H21A C21 H21B 109.5
C20 C21 H21C 109.5
H21A C21 H21C 109.5
H21B C21 H21C 109.5
C20 C22 H22A 109.5
C20 C22 H22B 109.5
H22A C22 H22B 109.5
C20 C22 H22C 109.5
H22A C22 H22C 109.5
H22B C22 H22C 109.5
C20 C23 H23A 109.5
C20 C23 H23B 109.5
H23A C23 H23B 109.5
C20 C23 H23C 109.5
H23A C23 H23C 109.5
H23B C23 H23C 109.5
C27 C24 C13 111.1(3)
C27 C24 C26 109.3(3)
C13 C24 C26 107.4(3)
C27 C24 C25 108.7(3)
C13 C24 C25 111.4(3)
C26 C24 C25 108.8(3)
C24 C25 H25A 109.5
C24 C25 H25B 109.5
H25A C25 H25B 109.5
C24 C25 H25C 109.5
H25A C25 H25C 109.5
H25B C25 H25C 109.5
C24 C26 H26A 109.5
C24 C26 H26B 109.5
H26A C26 H26B 109.5
C24 C26 H26C 109.5
H26A C26 H26C 109.5
H26B C26 H26C 109.5
C24 C27 H27A 109.5
C24 C27 H27B 109.5
H27A C27 H27B 109.5
C24 C27 H27C 109.5
H27A C27 H27C 109.5
H27B C27 H27C 109.5
N4 C28 C29 122.2(3)
N4 C28 H28A 118.9
C29 C28 H28A 118.9
C28 C29 C30 120.4(3)
C28 C29 H29A 119.8
C30 C29 H29A 119.8
C29 C30 C31 116.6(4)
C29 C30 C43 122.9(3)
C31 C30 C43 120.3(3)
C32 C31 C30 120.9(3)
C32 C31 H31A 119.5
C30 C31 H31A 119.5
C31 C32 N4 121.1(3)
C31 C32 C33 124.9(3)
N4 C32 C33 114.0(3)
N5 C33 C34 119.9(3)
N5 C33 C32 111.6(3)
C34 C33 C32 128.5(3)
C33 C34 C35 119.2(3)
C33 C34 H34A 120.4
C35 C34 H34A 120.4
C36 C35 C34 118.6(3)
C36 C35 C47 120.9(3)
C34 C35 C47 120.3(3)
C37 C36 C35 120.7(3)
C37 C36 H36A 119.7
C35 C36 H36A 119.7
N5 C37 C36 118.8(3)
N5 C37 C38 112.9(3)
C36 C37 C38 128.3(3)
N6 C38 C39 120.2(3)
N6 C38 C37 114.9(3)
C39 C38 C37 124.8(3)
C40 C39 C38 121.3(3)
C40 C39 H39A 119.4
C38 C39 H39A 119.4
C39 C40 C41 116.5(3)
C39 C40 C51 122.7(3)
C41 C40 C51 120.7(3)
C42 C41 C40 121.1(4)
C42 C41 H41A 119.5
C40 C41 H41A 119.5
N6 C42 C41 121.5(3)
N6 C42 H42A 119.2
C41 C42 H42A 119.2
C30 C43 C46 110.0(3)
C30 C43 C45 106.8(3)
C46 C43 C45 110.9(3)
C30 C43 C44 111.2(3)
C46 C43 C44 108.5(3)
C45 C43 C44 109.4(3)
C43 C44 H44A 109.5
C43 C44 H44B 109.5
H44A C44 H44B 109.5
C43 C44 H44C 109.5
H44A C44 H44C 109.5
H44B C44 H44C 109.5
C43 C45 H45A 109.5
C43 C45 H45B 109.5
H45A C45 H45B 109.5
C43 C45 H45C 109.5
H45A C45 H45C 109.5
H45B C45 H45C 109.5
C43 C46 H46A 109.5
C43 C46 H46B 109.5
H46A C46 H46B 109.5
C43 C46 H46C 109.5
H46A C46 H46C 109.5
H46B C46 H46C 109.5
C48 C47 C50 108.4(3)
C48 C47 C35 111.3(3)
C50 C47 C35 111.8(3)
C48 C47 C49 108.2(3)
C50 C47 C49 109.8(3)
C35 C47 C49 107.3(3)
C47 C48 H48A 109.5
C47 C48 H48B 109.5
H48A C48 H48B 109.5
C47 C48 H48C 109.5
H48A C48 H48C 109.5
H48B C48 H48C 109.5
C47 C49 H49A 109.5
C47 C49 H49B 109.5
H49A C49 H49B 109.5
C47 C49 H49C 109.5
H49A C49 H49C 109.5
H49B C49 H49C 109.5
C47 C50 H50A 109.5
C47 C50 H50B 109.5
H50A C50 H50B 109.5
C47 C50 H50C 109.5
H50A C50 H50C 109.5
H50B C50 H50C 109.5
C40 C51 C54 111.9(3)
C40 C51 C52 110.8(3)
C54 C51 C52 107.9(3)
C40 C51 C53 107.3(3)
C54 C51 C53 109.5(3)
C52 C51 C53 109.4(3)
C51 C52 H52A 109.5
C51 C52 H52B 109.5
H52A C52 H52B 109.5
C51 C52 H52C 109.5
H52A C52 H52C 109.5
H52B C52 H52C 109.5
C51 C53 H53A 109.5
C51 C53 H53B 109.5
H53A C53 H53B 109.5
C51 C53 H53C 109.5
H53A C53 H53C 109.5
H53B C53 H53C 109.5
C51 C54 H54A 109.5
C51 C54 H54B 109.5
H54A C54 H54B 109.5
C51 C54 H54C 109.5
H54A C54 H54C 109.5
H54B C54 H54C 109.5

loop_
_geom_bond_atom_site_label_1
_geom_bond_atom_site_label_2
_geom_bond_distance
Au1 Cl4 2.2693(9)
Au1 Cl3 2.2698(10)
Au2 Cl5 2.2651(10)
Au2 Cl6 2.2702(10)
Pt1 N2 1.934(3)
Pt1 N3 2.016(3)
Pt1 N1 2.017(3)
Pt1 Cl1 2.3024(9)
Pt2 N5 1.931(3)
Pt2 N4 2.004(3)
Pt2 N6 2.016(3)
Pt2 Cl2 2.3069(9)
N1 C1 1.344(5)
N1 C5 1.369(4)
N2 C10 1.334(4)
N2 C6 1.347(4)
N3 C15 1.337(4)
N3 C11 1.381(4)
N4 C28 1.332(4)
N4 C32 1.385(4)
N5 C33 1.348(4)
N5 C37 1.354(4)
N6 C42 1.336(4)
N6 C38 1.371(4)
C1 C2 1.384(5)
C1 H1A 0.9500
C2 C3 1.395(5)
C2 H2A 0.9500
C3 C4 1.391(5)
C3 C16 1.536(5)
C4 C5 1.385(5)
C4 H4A 0.9500
C5 C6 1.475(5)
C6 C7 1.387(5)
C7 C8 1.397(5)
C7 H7A 0.9500
C8 C9 1.404(5)
C8 C20 1.536(5)
C9 C10 1.391(5)
C9 H9A 0.9500
C10 C11 1.485(5)
C11 C12 1.368(5)
C12 C13 1.399(5)
C12 H12A 0.9500
C13 C14 1.388(5)
C13 C24 1.533(5)
C14 C15 1.378(5)
C14 H14A 0.9500
C15 H15A 0.9500
C16 C19 1.524(5)
C16 C18 1.528(5)
C16 C17 1.547(5)
C17 H17A 0.9800
C17 H17B 0.9800
C17 H17C 0.9800
C18 H18A 0.9800
C18 H18B 0.9800
C18 H18C 0.9800
C19 H19A 0.9800
C19 H19B 0.9800
C19 H19C 0.9800
C20 C23 1.521(5)
C20 C22 1.532(5)
C20 C21 1.540(5)
C21 H21A 0.9800
C21 H21B 0.9800
C21 H21C 0.9800
C22 H22A 0.9800
C22 H22B 0.9800
C22 H22C 0.9800
C23 H23A 0.9800
C23 H23B 0.9800
C23 H23C 0.9800
C24 C27 1.525(5)
C24 C26 1.543(5)
C24 C25 1.544(5)
C25 H25A 0.9800
C25 H25B 0.9800
C25 H25C 0.9800
C26 H26A 0.9800
C26 H26B 0.9800
C26 H26C 0.9800
C27 H27A 0.9800
C27 H27B 0.9800
C27 H27C 0.9800
C28 C29 1.390(5)
C28 H28A 0.9500
C29 C30 1.393(5)
C29 H29A 0.9500
C30 C31 1.411(5)
C30 C43 1.526(5)
C31 C32 1.365(5)
C31 H31A 0.9500
C32 C33 1.494(5)
C33 C34 1.387(5)
C34 C35 1.411(5)
C34 H34A 0.9500
C35 C36 1.389(5)
C35 C47 1.538(5)
C36 C37 1.387(5)
C36 H36A 0.9500
C37 C38 1.468(5)
C38 C39 1.390(5)
C39 C40 1.386(5)
C39 H39A 0.9500
C40 C41 1.394(5)
C40 C51 1.517(5)
C41 C42 1.380(5)
C41 H41A 0.9500
C42 H42A 0.9500
C43 C46 1.531(5)
C43 C45 1.535(5)
C43 C44 1.540(5)
C44 H44A 0.9800
C44 H44B 0.9800
C44 H44C 0.9800
C45 H45A 0.9800
C45 H45B 0.9800
C45 H45C 0.9800
C46 H46A 0.9800
C46 H46B 0.9800
C46 H46C 0.9800
C47 C48 1.536(5)
C47 C50 1.537(5)
C47 C49 1.547(5)
C48 H48A 0.9800
C48 H48B 0.9800
C48 H48C 0.9800
C49 H49A 0.9800
C49 H49B 0.9800
C49 H49C 0.9800
C50 H50A 0.9800
C50 H50B 0.9800
C50 H50C 0.9800
C51 C54 1.528(5)
C51 C52 1.541(5)
C51 C53 1.541(5)
C52 H52A 0.9800
C52 H52B 0.9800
C52 H52C 0.9800
C53 H53A 0.9800
C53 H53B 0.9800
C53 H53C 0.9800
C54 H54A 0.9800
C54 H54B 0.9800
C54 H54C 0.9800
